data_1553672
loop_
_publ_author_name
'Wang, Fang'
'DeRosa, Christopher A.'
'Daly, Margaret L.'
'Song, Daniel'
'Fraser, Cassandra L.'

_publ_section_title
;
 Multi-stimuli responsive luminescent azepane-substituted \b-diketones and
 difluoroboron complexes.
;
_journal_issue 9
_journal_name_full 'Materials chemistry frontiers'
_journal_page_first 1866
_journal_page_last 1874
_journal_paper_doi 10.1039/C7QM00137A
_journal_volume 1
_journal_year 2017
_chemical_formula_sum 'C21 H23 N O2'
_chemical_formula_weight 321.40
_chemical_name_systematic (Z)-1-(4-(azepan-1-yl)phenyl)-3-hydroxy-3-phenylprop-2-en-1-one
_space_group_crystal_system monoclinic
_space_group_IT_number 14
_space_group_name_Hall '-P 2ybc'
_space_group_name_H-M_alt 'P 1 21/c 1'
_atom_sites_solution_hydrogens difmap
_audit_creation_method SHELXL-2014/7
_audit_update_record
;
2017-04-23 deposited with the CCDC.
2017-05-17 downloaded from the CCDC.
;
_cell_angle_alpha 90
_cell_angle_beta 101.94(3)
_cell_angle_gamma 90
_cell_formula_units_Z 4
_cell_length_a 15.43(2)
_cell_length_b 10.791(17)
_cell_length_c 10.129(15)
_cell_measurement_reflns_used 3624
_cell_measurement_temperature 163(2)
_cell_measurement_theta_max 32.10
_cell_measurement_theta_min 3.57
_cell_volume 1650(4)
_computing_cell_refinement 'Bruker SAINT'
_computing_data_collection 'Bruker APEX2'
_computing_data_reduction 'Bruker SAINT'
_computing_molecular_graphics 'Bruker SHELXTL'
_computing_publication_material 'Bruker SHELXTL'
_computing_structure_refinement 'SHELXL-2014/7 (Sheldrick, 2014)'
_computing_structure_solution 'SHELXS-97 (Sheldrick 2008)'
_diffrn_ambient_temperature 163(2)
_diffrn_measured_fraction_theta_full 0.972
_diffrn_measured_fraction_theta_max 0.946
_diffrn_measurement_device_type 'Bruker APEX-II CCD'
_diffrn_measurement_method '\f and \w scans'
_diffrn_radiation_type MoK\a
_diffrn_radiation_wavelength 0.71073
_diffrn_reflns_av_R_equivalents 0.1167
_diffrn_reflns_av_unetI/netI 0.1023
_diffrn_reflns_Laue_measured_fraction_full 0.972
_diffrn_reflns_Laue_measured_fraction_max 0.946
_diffrn_reflns_limit_h_max 23
_diffrn_reflns_limit_h_min -23
_diffrn_reflns_limit_k_max 16
_diffrn_reflns_limit_k_min -16
_diffrn_reflns_limit_l_max 14
_diffrn_reflns_limit_l_min -15
_diffrn_reflns_number 27021
_diffrn_reflns_point_group_measured_fraction_full 0.972
_diffrn_reflns_point_group_measured_fraction_max 0.946
_diffrn_reflns_theta_full 25.242
_diffrn_reflns_theta_max 33.332
_diffrn_reflns_theta_min 3.575
_exptl_absorpt_coefficient_mu 0.083
_exptl_absorpt_correction_T_max 0.7464
_exptl_absorpt_correction_T_min 0.5906
_exptl_absorpt_correction_type empirical
_exptl_absorpt_process_details 'Bruker SADABS'
_exptl_crystal_colour yellow
_exptl_crystal_density_diffrn 1.294
_exptl_crystal_density_meas ?
_exptl_crystal_density_method 'not measured'
_exptl_crystal_description plate
_exptl_crystal_F_000 688
_exptl_crystal_preparation ', Luminescent'
_exptl_crystal_recrystallization_method 'Re-crystallisation from solvent: Acetone/hexane'
_exptl_crystal_size_max 0.440
_exptl_crystal_size_mid 0.280
_exptl_crystal_size_min 0.080
_refine_diff_density_max 0.733
_refine_diff_density_min -0.486
_refine_diff_density_rms 0.113
_refine_ls_extinction_coef none
_refine_ls_extinction_method none
_refine_ls_goodness_of_fit_ref 0.977
_refine_ls_hydrogen_treatment refall
_refine_ls_matrix_type full
_refine_ls_number_parameters 309
_refine_ls_number_reflns 5395
_refine_ls_number_restraints 0
_refine_ls_restrained_S_all 0.977
_refine_ls_R_factor_all 0.1515
_refine_ls_R_factor_gt 0.0536
_refine_ls_shift/su_max 0.000
_refine_ls_shift/su_mean 0.000
_refine_ls_structure_factor_coef Fsqd
_refine_ls_weighting_details 'w=1/[\s^2^(Fo^2^)+(0.1239P)^2^] where P=(Fo^2^+2Fc^2^)/3'
_refine_ls_weighting_scheme calc
_refine_ls_wR_factor_gt 0.1383
_refine_ls_wR_factor_ref 0.2092
_reflns_Friedel_coverage 0.000
_reflns_number_gt 2957
_reflns_number_total 5395
_reflns_threshold_expression 'I > 2\s(I)'
_cod_data_source_file c7qm00137a2.cif
_cod_data_source_block C21H23NO2
_cod_depositor_comments
;
The following automatic conversions were performed:

data item '_exptl_crystal_density_meas' value 'not measured' was
changed to '?' -- the value is perceived as not measured.

Automatic conversion script
Id: cif_fix_values 6909 2019-04-08 15:41:33Z antanas 
;
_cod_original_sg_symbol_H-M 'P 21/c'
_cod_database_code 1553672
_shelx_shelxl_version_number 2014/7
_shelx_space_group_comment
; 
The symmetry employed for this shelxl refinement is uniquely defined 
by the following loop, which should always be used as a source of 
symmetry information in preference to the above space-group names. 
They are only intended as comments. 
;
_shelx_estimated_absorpt_t_min 0.965
_shelx_estimated_absorpt_t_max 0.993

loop_
_space_group_symop_operation_xyz
'x, y, z'
'-x, y+1/2, -z+1/2'
'-x, -y, -z'
'x, -y-1/2, z-1/2'

loop_
_atom_site_label
_atom_site_type_symbol
_atom_site_fract_x
_atom_site_fract_y
_atom_site_fract_z
_atom_site_U_iso_or_equiv
_atom_site_adp_type
_atom_site_occupancy
_atom_site_site_symmetry_order
_atom_site_calc_flag
O1 O 0.64933(9) 0.94322(11) 0.15374(18) 0.0321(4) Uani 1 1 d
O2 O 0.78730(9) 0.86719(11) 0.10682(19) 0.0329(4) Uani 1 1 d
N1 N 0.35610(8) 0.85850(12) 0.49553(19) 0.0208(3) Uani 1 1 d
C1 C 0.64897(10) 0.85520(13) 0.2400(2) 0.0227(4) Uani 1 1 d
C2 C 0.71977(10) 0.76946(14) 0.2641(2) 0.0237(4) Uani 1 1 d
C3 C 0.78798(10) 0.78046(13) 0.1936(2) 0.0235(4) Uani 1 1 d
C4 C 0.86501(10) 0.69457(13) 0.2135(2) 0.0225(4) Uani 1 1 d
C5 C 0.92594(11) 0.70773(15) 0.1307(3) 0.0288(5) Uani 1 1 d
C6 C 0.99800(11) 0.62788(17) 0.1440(3) 0.0335(5) Uani 1 1 d
C7 C 1.01015(11) 0.53571(16) 0.2387(3) 0.0314(5) Uani 1 1 d
C8 C 0.94989(11) 0.52172(16) 0.3215(3) 0.0295(5) Uani 1 1 d
C9 C 0.87760(11) 0.60134(15) 0.3093(2) 0.0254(4) Uani 1 1 d
C10 C 0.57452(10) 0.85202(13) 0.3070(2) 0.0210(4) Uani 1 1 d
C11 C 0.55957(10) 0.75555(14) 0.3911(2) 0.0220(4) Uani 1 1 d
C12 C 0.48804(10) 0.75587(14) 0.4525(2) 0.0218(4) Uani 1 1 d
C13 C 0.42709(9) 0.85599(13) 0.4347(2) 0.0193(4) Uani 1 1 d
C14 C 0.44303(10) 0.95425(13) 0.3513(2) 0.0201(4) Uani 1 1 d
C15 C 0.51426(10) 0.95142(13) 0.2888(2) 0.0213(4) Uani 1 1 d
C16 C 0.34947(11) 0.77090(15) 0.6018(2) 0.0224(4) Uani 1 1 d
C17 C 0.29587(11) 0.65592(15) 0.5489(3) 0.0258(4) Uani 1 1 d
C18 C 0.19579(12) 0.67600(15) 0.5156(3) 0.0269(4) Uani 1 1 d
C19 C 0.16522(11) 0.78563(16) 0.4246(3) 0.0270(4) Uani 1 1 d
C20 C 0.19743(10) 0.91114(15) 0.4851(3) 0.0239(4) Uani 1 1 d
C21 C 0.28624(10) 0.95111(14) 0.4563(2) 0.0226(4) Uani 1 1 d
H1 H 0.716(3) 0.930(4) 0.118(5) 0.099(13) Uiso 1 1 d
H2 H 0.7216(13) 0.705(2) 0.329(3) 0.022(5) Uiso 1 1 d
H5 H 0.9165(16) 0.767(2) 0.059(3) 0.034(6) Uiso 1 1 d
H6 H 1.0393(17) 0.641(2) 0.084(3) 0.040(7) Uiso 1 1 d
H7 H 1.060(2) 0.480(3) 0.236(4) 0.060(9) Uiso 1 1 d
H8 H 0.9570(17) 0.458(3) 0.393(3) 0.042(7) Uiso 1 1 d
H9 H 0.8375(15) 0.585(2) 0.375(3) 0.031(6) Uiso 1 1 d
H11 H 0.5987(14) 0.683(2) 0.406(3) 0.025(5) Uiso 1 1 d
H12 H 0.4802(15) 0.689(2) 0.514(3) 0.031(6) Uiso 1 1 d
H14 H 0.4052(15) 1.028(2) 0.346(3) 0.028(6) Uiso 1 1 d
H15 H 0.5242(14) 1.018(2) 0.233(3) 0.027(6) Uiso 1 1 d
H16A H 0.3230(15) 0.811(2) 0.671(3) 0.030(6) Uiso 1 1 d
H16B H 0.4101(15) 0.748(2) 0.640(3) 0.029(6) Uiso 1 1 d
H17A H 0.3103(15) 0.595(2) 0.617(3) 0.030(6) Uiso 1 1 d
H17B H 0.3201(15) 0.623(2) 0.467(3) 0.032(6) Uiso 1 1 d
H18A H 0.1755(14) 0.686(2) 0.605(3) 0.025(5) Uiso 1 1 d
H18B H 0.1653(14) 0.601(2) 0.471(3) 0.026(5) Uiso 1 1 d
H19A H 0.1000(17) 0.788(2) 0.399(3) 0.041(7) Uiso 1 1 d
H19B H 0.1831(15) 0.775(2) 0.338(3) 0.030(6) Uiso 1 1 d
H20A H 0.2009(15) 0.909(2) 0.581(3) 0.025(6) Uiso 1 1 d
H20B H 0.1543(14) 0.976(2) 0.447(3) 0.025(5) Uiso 1 1 d
H21A H 0.3066(14) 1.031(2) 0.509(3) 0.025(5) Uiso 1 1 d
H21B H 0.2787(15) 0.962(2) 0.349(3) 0.028(6) Uiso 1 1 d

loop_
_atom_site_aniso_label
_atom_site_aniso_U_11
_atom_site_aniso_U_22
_atom_site_aniso_U_33
_atom_site_aniso_U_23
_atom_site_aniso_U_13
_atom_site_aniso_U_12
O1 0.0337(6) 0.0219(5) 0.0456(11) 0.0130(6) 0.0191(7) 0.0067(5)
O2 0.0325(6) 0.0235(5) 0.0478(12) 0.0110(6) 0.0202(7) 0.0050(5)
N1 0.0185(5) 0.0177(5) 0.0266(10) 0.0026(6) 0.0058(6) 0.0026(4)
C1 0.0220(6) 0.0155(6) 0.0316(12) 0.0002(7) 0.0076(7) -0.0019(5)
C2 0.0221(7) 0.0176(6) 0.0332(13) 0.0038(7) 0.0099(7) 0.0010(5)
C3 0.0219(6) 0.0150(6) 0.0351(13) -0.0004(7) 0.0090(7) -0.0019(5)
C4 0.0195(6) 0.0163(6) 0.0325(13) -0.0032(7) 0.0071(7) -0.0033(5)
C5 0.0237(7) 0.0220(7) 0.0439(15) 0.0031(8) 0.0139(8) -0.0005(6)
C6 0.0219(7) 0.0304(8) 0.0518(17) 0.0004(9) 0.0160(9) -0.0005(6)
C7 0.0207(7) 0.0269(7) 0.0464(16) -0.0028(9) 0.0060(8) 0.0015(6)
C8 0.0255(7) 0.0246(7) 0.0370(15) 0.0015(8) 0.0029(8) 0.0020(6)
C9 0.0230(7) 0.0228(7) 0.0302(12) -0.0006(7) 0.0055(7) -0.0004(5)
C10 0.0176(6) 0.0153(6) 0.0300(12) -0.0005(6) 0.0049(7) -0.0010(5)
C11 0.0195(6) 0.0159(6) 0.0307(12) 0.0005(6) 0.0058(7) 0.0015(5)
C12 0.0201(6) 0.0152(6) 0.0303(12) 0.0025(6) 0.0059(7) 0.0014(5)
C13 0.0167(6) 0.0148(5) 0.0254(11) -0.0010(6) 0.0025(6) -0.0008(4)
C14 0.0191(6) 0.0140(5) 0.0268(11) -0.0011(6) 0.0036(6) 0.0002(4)
C15 0.0205(6) 0.0133(5) 0.0299(12) -0.0002(6) 0.0049(7) -0.0017(5)
C16 0.0204(6) 0.0223(6) 0.0244(11) 0.0022(7) 0.0041(7) 0.0018(5)
C17 0.0267(7) 0.0173(6) 0.0332(13) 0.0036(7) 0.0062(8) 0.0007(5)
C18 0.0252(7) 0.0227(7) 0.0329(13) 0.0013(8) 0.0062(8) -0.0050(6)
C19 0.0220(7) 0.0262(7) 0.0316(13) 0.0010(8) 0.0028(8) -0.0017(6)
C20 0.0193(6) 0.0215(7) 0.0311(13) 0.0009(7) 0.0058(7) 0.0028(5)
C21 0.0194(6) 0.0168(6) 0.0316(12) 0.0007(7) 0.0055(7) 0.0020(5)

loop_
_atom_type_symbol
_atom_type_description
_atom_type_scat_dispersion_real
_atom_type_scat_dispersion_imag
_atom_type_scat_source
C C 0.0033 0.0016 'International Tables Vol C Tables 4.2.6.8 and 6.1.1.4'
H H 0.0000 0.0000 'International Tables Vol C Tables 4.2.6.8 and 6.1.1.4'
N N 0.0061 0.0033 'International Tables Vol C Tables 4.2.6.8 and 6.1.1.4'
O O 0.0106 0.0060 'International Tables Vol C Tables 4.2.6.8 and 6.1.1.4'

loop_
_geom_angle_atom_site_label_1
_geom_angle_atom_site_label_2
_geom_angle_atom_site_label_3
_geom_angle
C1 O1 H1 104(2)
C3 O2 H1 102(2)
C13 N1 C16 120.55(14)
C13 N1 C21 120.43(17)
C16 N1 C21 119.01(15)
O1 C1 C2 119.13(17)
O1 C1 C10 116.65(15)
C2 C1 C10 124.21(18)
C3 C2 C1 119.63(19)
C3 C2 H2 119.8(12)
C1 C2 H2 120.6(12)
O2 C3 C2 120.87(15)
O2 C3 C4 116.15(16)
C2 C3 C4 122.98(19)
C5 C4 C9 118.88(16)
C5 C4 C3 118.38(19)
C9 C4 C3 122.74(17)
C4 C5 C6 120.3(2)
C4 C5 H5 120.6(14)
C6 C5 H5 118.9(14)
C7 C6 C5 120.6(2)
C7 C6 H6 121.9(16)
C5 C6 H6 117.5(16)
C6 C7 C8 119.54(17)
C6 C7 H7 115(2)
C8 C7 H7 125(2)
C7 C8 C9 120.4(2)
C7 C8 H8 122.3(15)
C9 C8 H8 117.3(15)
C4 C9 C8 120.30(19)
C4 C9 H9 124.5(14)
C8 C9 H9 115.2(14)
C11 C10 C15 117.45(17)
C11 C10 C1 123.41(14)
C15 C10 C1 119.13(17)
C12 C11 C10 121.64(15)
C12 C11 H11 117.1(13)
C10 C11 H11 121.2(13)
C11 C12 C13 121.15(17)
C11 C12 H12 120.1(13)
C13 C12 H12 118.6(13)
N1 C13 C14 120.80(14)
N1 C13 C12 122.07(17)
C14 C13 C12 117.13(17)
C15 C14 C13 120.92(14)
C15 C14 H14 121.0(14)
C13 C14 H14 117.9(14)
C14 C15 C10 121.70(17)
C14 C15 H15 120.1(13)
C10 C15 H15 118.2(13)
N1 C16 C17 112.7(2)
N1 C16 H16A 110.5(15)
C17 C16 H16A 109.3(14)
N1 C16 H16B 104.7(15)
C17 C16 H16B 110.0(14)
H16A C16 H16B 110(2)
C18 C17 C16 114.37(15)
C18 C17 H17A 109.5(13)
C16 C17 H17A 106.6(16)
C18 C17 H17B 112.8(14)
C16 C17 H17B 107.3(13)
H17A C17 H17B 106(2)
C19 C18 C17 114.79(15)
C19 C18 H18A 109.8(13)
C17 C18 H18A 107.5(13)
C19 C18 H18B 107.7(15)
C17 C18 H18B 110.3(13)
H18A C18 H18B 106.5(19)
C18 C19 C20 114.5(2)
C18 C19 H19A 110.8(16)
C20 C19 H19A 108.0(15)
C18 C19 H19B 109.8(14)
C20 C19 H19B 109.8(14)
H19A C19 H19B 103(2)
C21 C20 C19 113.94(16)
C21 C20 H20A 109.6(13)
C19 C20 H20A 109.3(14)
C21 C20 H20B 106.7(13)
C19 C20 H20B 109.4(14)
H20A C20 H20B 108(2)
N1 C21 C20 113.36(17)
N1 C21 H21A 107.7(13)
C20 C21 H21A 109.1(12)
N1 C21 H21B 105.7(12)
C20 C21 H21B 108.1(12)
H21A C21 H21B 113.0(19)

loop_
_geom_bond_atom_site_label_1
_geom_bond_atom_site_label_2
_geom_bond_distance
O1 C1 1.291(3)
O1 H1 1.17(4)
O2 C3 1.282(3)
O2 H1 1.31(4)
N1 C13 1.364(3)
N1 C16 1.452(3)
N1 C21 1.463(3)
C1 C2 1.414(3)
C1 C10 1.451(3)
C2 C3 1.394(3)
C2 H2 0.95(2)
C3 C4 1.488(3)
C4 C5 1.391(3)
C4 C9 1.383(3)
C5 C6 1.391(3)
C5 H5 0.96(3)
C6 C7 1.368(4)
C6 H6 0.98(3)
C7 C8 1.383(3)
C7 H7 0.99(3)
C8 C9 1.393(3)
C8 H8 0.99(3)
C9 H9 1.01(2)
C10 C11 1.394(3)
C10 C15 1.407(3)
C11 C12 1.375(3)
C11 H11 0.98(2)
C12 C13 1.419(3)
C12 H12 0.97(3)
C13 C14 1.409(3)
C14 C15 1.378(3)
C14 H14 0.98(2)
C15 H15 0.94(2)
C16 C17 1.526(3)
C16 H16A 0.98(3)
C16 H16B 0.97(2)
C17 C18 1.527(3)
C17 H17A 0.95(3)
C17 H17B 1.04(3)
C18 C19 1.513(3)
C18 H18A 1.02(3)
C18 H18B 0.99(2)
C19 C20 1.527(3)
C19 H19A 0.99(3)
C19 H19B 0.98(3)
C20 C21 1.522(3)
C20 H20A 0.96(3)
C20 H20B 0.98(2)
C21 H21A 1.03(2)
C21 H21B 1.07(3)
